data_1517735
loop_
_publ_author_name
'Amos, T.G.'
'Sleight, A.W.'

_publ_section_title
;
 Negative thermal expansion in orthorhombic Nb O P O4
;
_journal_name_full 'Journal of Solid State Chemistry'
_journal_page_first 230
_journal_page_last 238
_journal_volume 160
_journal_year 2001
_chemical_formula_structural '(Nb O) (P O4)'
_chemical_formula_sum 'Nb O5 P'
_chemical_name_systematic 'Oxoniobium Phosphate(V)'
_space_group_IT_number 62
_symmetry_Int_Tables_number 62
_symmetry_space_group_name_Hall '-P 2ac 2n'
_symmetry_space_group_name_H-M 'P n m a'
_cell_angle_alpha 90
_cell_angle_beta 90
_cell_angle_gamma 90
_cell_formula_units_Z 4
_cell_length_a 11.255(1)
_cell_length_b 5.315(1)
_cell_length_c 6.657(1)
_cell_volume 398.22(10)
_diffrn_ambient_temperature 598.15
_cod_data_source_file NbPO5_Pnma_DC281.cif
_cod_data_source_block chateigner
_cod_original_cell_volume 398.22
_cod_original_formula_sum 'Nb1 O5 P1'
_cod_database_code 1517735

loop_
_symmetry_equiv_pos_site_id
_symmetry_equiv_pos_as_xyz
1 'x+1/2, y, -z+1/2'
2 'x, -y+1/2, z'
3 '-x+1/2, y+1/2, z+1/2'
4 '-x, -y, -z'
5 '-x+1/2, -y, z+1/2'
6 '-x, y+1/2, -z'
7 'x+1/2, -y+1/2, -z+1/2'
8 'x, y, z'

loop_
_atom_site_aniso_label
_atom_site_aniso_type_symbol
_atom_site_aniso_U_11
_atom_site_aniso_U_22
_atom_site_aniso_U_33
_atom_site_aniso_U_12
_atom_site_aniso_U_13
_atom_site_aniso_U_23
Nb1 Nb5+ 0.007(1) 0.015(1) 0.015(1) 0. 0. 0.
P1 P5+ 0.016(2) 0.012(2) 0.006(2) 0. 0. 0.
O1 O2- 0.023(2) 0.053(3) 0.007(2) 0. 0. 0.
O2 O2- 0.011(2) 0.038(3) 0.034(3) 0. 0. 0.
O3 O2- 0.040(2) 0.008(1) 0.073(3) 0. 0. 0.
O4 O2- 0.014(2) 0.030(2) 0.037(3) 0. 0. 0.

loop_
_atom_site_label
_atom_site_type_symbol
_atom_site_symmetry_multiplicity
_atom_site_Wyckoff_symbol
_atom_site_fract_x
_atom_site_fract_y
_atom_site_fract_z
_atom_site_occupancy
_atom_site_attached_hydrogens
_atom_site_U_iso_or_equiv
Nb1 Nb5+ 4 c 0.4384(3) 0.250 0.3291(5) 1. 0 0.0119(1)
P1 P5+ 4 c 0.1539(4) 0.250 0.5285(6) 1. 0 0.0115(1)
O1 O2- 4 a 0 0 0 1. 0 0.0206(7)
O2 O2- 4 c 0.0807(7) 0.250 0.3333(7) 1. 0 0.0259(7)
O3 O2- 8 d 0.1285(3) 0.0166(7) 0.6448(5) 1. 0 0.0354(7)
O4 O2- 4 c 0.2852(4) 0.250 0.4714(4) 1. 0 0.0259(7)

loop_
_atom_type_symbol
_atom_type_oxidation_number
Nb5+ 5
O2- -2
P5+ 5
